data_7109635
loop_
_publ_author_name
'Yingle Liu'
'Jiawang Liu'
'Yangen Huang'
'Feng-Ling Qing'

_publ_section_title
;
 Lewis acid-catalyzed regioselective synthesis of chiral alpha-fluoroalkyl
 amines via asymmetric addition of silyl dienolates to fluorinated
 sulfinylimines
;
_journal_name_full Chem.Commun.
_journal_page_first 7492
_journal_paper_doi 10.1039/c3cc43741h
_journal_volume 49
_journal_year 2013
_chemical_absolute_configuration ad
_chemical_formula_sum 'C10 H14 F3 N O3 S'
_chemical_formula_weight 285.28
_chemical_name_systematic
; 
 ? 
;
_space_group_IT_number 4
_symmetry_cell_setting monoclinic
_symmetry_space_group_name_Hall 'P 2yb'
_symmetry_space_group_name_H-M 'P 1 21 1'
_atom_sites_solution_hydrogens geom
_atom_sites_solution_primary direct
_atom_sites_solution_secondary difmap
_audit_creation_method SHELXL-97
_cell_angle_alpha 90.00
_cell_angle_beta 110.722(7)
_cell_angle_gamma 90.00
_cell_formula_units_Z 2
_cell_length_a 8.331(3)
_cell_length_b 9.435(4)
_cell_length_c 9.034(4)
_cell_measurement_reflns_used 2657
_cell_measurement_temperature 293(2)
_cell_measurement_theta_max 56.406
_cell_measurement_theta_min 4.821
_cell_volume 664.2(5)
_computing_cell_refinement 'Bruker SMART'
_computing_data_collection 'Bruker SMART'
_computing_data_reduction 'Bruker SHELXTL'
_computing_molecular_graphics 'Bruker SHELXTL'
_computing_publication_material 'Bruker SHELXTL'
_computing_structure_refinement 'SHELXL-97 (Sheldrick, 1997)'
_computing_structure_solution 'SHELXS-97 (Sheldrick, 1990)'
_diffrn_ambient_temperature 293(2)
_diffrn_measured_fraction_theta_full 0.999
_diffrn_measured_fraction_theta_max 0.999
_diffrn_measurement_device_type 'CCD area detector'
_diffrn_measurement_method 'phi and omega scans'
_diffrn_radiation_monochromator graphite
_diffrn_radiation_source 'fine-focus sealed tube'
_diffrn_radiation_type MoK\a
_diffrn_radiation_wavelength 0.71073
_diffrn_reflns_av_R_equivalents 0.0299
_diffrn_reflns_av_sigmaI/netI 0.0359
_diffrn_reflns_limit_h_max 10
_diffrn_reflns_limit_h_min -8
_diffrn_reflns_limit_k_max 11
_diffrn_reflns_limit_k_min -11
_diffrn_reflns_limit_l_max 11
_diffrn_reflns_limit_l_min -10
_diffrn_reflns_number 4001
_diffrn_reflns_theta_full 25.98
_diffrn_reflns_theta_max 25.98
_diffrn_reflns_theta_min 2.41
_exptl_absorpt_coefficient_mu 0.279
_exptl_absorpt_correction_T_max 1.00000
_exptl_absorpt_correction_T_min 0.79802
_exptl_absorpt_correction_type empirical
_exptl_absorpt_process_details sadabs
_exptl_crystal_colour colorless
_exptl_crystal_density_diffrn 1.427
_exptl_crystal_density_method 'not measured'
_exptl_crystal_description prismatic
_exptl_crystal_F_000 296
_exptl_crystal_size_max 0.265
_exptl_crystal_size_mid 0.175
_exptl_crystal_size_min 0.123
_refine_diff_density_max 0.172
_refine_diff_density_min -0.187
_refine_diff_density_rms 0.045
_refine_ls_abs_structure_details 'Flack H D (1983), Acta Cryst. A39, 876-881'
_refine_ls_abs_structure_Flack 0.09(7)
_refine_ls_extinction_method none
_refine_ls_goodness_of_fit_ref 1.042
_refine_ls_hydrogen_treatment mixed
_refine_ls_matrix_type full
_refine_ls_number_parameters 170
_refine_ls_number_reflns 2345
_refine_ls_number_restraints 1
_refine_ls_restrained_S_all 1.042
_refine_ls_R_factor_all 0.0331
_refine_ls_R_factor_gt 0.0323
_refine_ls_shift/su_max 0.000
_refine_ls_shift/su_mean 0.000
_refine_ls_structure_factor_coef Fsqd
_refine_ls_weighting_details 'calc w=1/[\s^2^(Fo^2^)+(0.0532P)^2^+0.0394P] where P=(Fo^2^+2Fc^2^)/3'
_refine_ls_weighting_scheme calc
_refine_ls_wR_factor_gt 0.0839
_refine_ls_wR_factor_ref 0.0850
_reflns_number_gt 2282
_reflns_number_total 2345
_reflns_threshold_expression >2sigma(I)
_cod_data_source_file c3cc43741h.txt
_cod_data_source_block cd213246
_cod_original_cell_volume 664.1(5)
_cod_original_sg_symbol_H-M P2(1)
_cod_database_code 7109635

loop_
_symmetry_equiv_pos_as_xyz
'x, y, z'
'-x, y+1/2, -z'

loop_
_atom_site_label
_atom_site_type_symbol
_atom_site_fract_x
_atom_site_fract_y
_atom_site_fract_z
_atom_site_U_iso_or_equiv
_atom_site_adp_type
_atom_site_occupancy
_atom_site_symmetry_multiplicity
_atom_site_calc_flag
_atom_site_refinement_flags
S1 S 0.01038(5) 0.92912(5) 0.44050(5) 0.04382(14) Uani 1 1 d .
F1 F 0.10195(19) 0.9288(2) 0.81039(16) 0.0824(4) Uani 1 1 d .
F2 F 0.3410(3) 1.0379(2) 0.8752(2) 0.0963(6) Uani 1 1 d .
F3 F 0.3323(3) 0.8262(3) 0.95388(18) 0.1002(6) Uani 1 1 d .
N1 N 0.21974(17) 0.9439(2) 0.54645(16) 0.0420(3) Uani 1 1 d .
O1 O 0.6238(2) 0.7425(2) 0.4155(2) 0.0742(5) Uani 1 1 d .
O2 O 0.49546(18) 0.73615(17) 0.59384(18) 0.0547(4) Uani 1 1 d .
O3 O -0.07481(19) 1.06515(19) 0.44761(19) 0.0623(4) Uani 1 1 d .
C1 C 0.5950(3) 0.7996(2) 0.5207(3) 0.0535(5) Uani 1 1 d .
C2 C 0.6511(2) 0.9370(3) 0.5959(2) 0.0547(4) Uani 1 1 d .
H2 H 0.7194 1.0020 0.5681 0.066 Uiso 1 1 calc R
C3 C 0.5883(2) 0.9533(3) 0.7100(2) 0.0528(5) Uani 1 1 d .
H3 H 0.6068 1.0317 0.7764 0.063 Uiso 1 1 calc R
C4 C 0.4835(2) 0.8272(2) 0.7163(2) 0.0508(4) Uani 1 1 d .
H4 H 0.5350 0.7801 0.8190 0.061 Uiso 1 1 calc R
C5 C 0.2918(2) 0.8552(2) 0.6843(2) 0.0437(4) Uani 1 1 d .
H5 H 0.2324 0.7638 0.6608 0.052 Uiso 1 1 calc R
C6 C 0.2671(3) 0.9144(3) 0.8311(2) 0.0627(6) Uani 1 1 d .
C7 C 0.0215(2) 0.9227(3) 0.2405(2) 0.0532(4) Uani 1 1 d .
C8 C 0.1130(4) 1.0523(3) 0.2109(3) 0.0732(7) Uani 1 1 d .
H8A H 0.2333 1.0456 0.2719 0.110 Uiso 1 1 calc R
H8B H 0.0667 1.1358 0.2416 0.110 Uiso 1 1 calc R
H8C H 0.0969 1.0578 0.1004 0.110 Uiso 1 1 calc R
C9 C 0.1113(4) 0.7851(3) 0.2291(3) 0.0688(7) Uani 1 1 d .
H9A H 0.1025 0.7698 0.1214 0.103 Uiso 1 1 calc R
H9B H 0.0581 0.7077 0.2632 0.103 Uiso 1 1 calc R
H9C H 0.2301 0.7907 0.2954 0.103 Uiso 1 1 calc R
C10 C -0.1671(3) 0.9188(5) 0.1316(3) 0.0922(9) Uani 1 1 d .
H10A H -0.2218 1.0061 0.1414 0.138 Uiso 1 1 calc R
H10B H -0.2238 0.8412 0.1613 0.138 Uiso 1 1 calc R
H10C H -0.1740 0.9068 0.0240 0.138 Uiso 1 1 calc R
H1 H 0.258(3) 1.030(3) 0.550(2) 0.038(5) Uiso 1 1 d .

loop_
_atom_site_aniso_label
_atom_site_aniso_U_11
_atom_site_aniso_U_22
_atom_site_aniso_U_33
_atom_site_aniso_U_23
_atom_site_aniso_U_13
_atom_site_aniso_U_12
S1 0.03148(19) 0.0489(2) 0.0511(2) 0.0030(2) 0.01464(15) 0.0007(2)
F1 0.0745(8) 0.1145(12) 0.0758(8) -0.0057(11) 0.0481(7) 0.0055(11)
F2 0.1193(15) 0.1006(14) 0.0823(11) -0.0391(9) 0.0522(10) -0.0260(11)
F3 0.1144(13) 0.1399(17) 0.0519(8) 0.0276(9) 0.0362(8) 0.0192(13)
N1 0.0341(6) 0.0473(9) 0.0445(7) 0.0043(7) 0.0136(5) -0.0032(8)
O1 0.0709(11) 0.0666(11) 0.1011(13) -0.0128(10) 0.0499(10) 0.0036(9)
O2 0.0466(8) 0.0428(8) 0.0786(9) 0.0001(6) 0.0271(6) 0.0013(6)
O3 0.0498(8) 0.0646(10) 0.0770(10) 0.0047(8) 0.0281(7) 0.0137(7)
C1 0.0391(9) 0.0513(12) 0.0723(13) 0.0005(9) 0.0226(9) 0.0059(8)
C2 0.0373(8) 0.0510(10) 0.0768(12) 0.0001(12) 0.0213(8) -0.0013(11)
C3 0.0355(8) 0.0555(14) 0.0593(10) -0.0036(9) 0.0069(7) -0.0005(9)
C4 0.0431(9) 0.0537(11) 0.0507(10) 0.0085(9) 0.0106(7) 0.0033(9)
C5 0.0414(9) 0.0487(10) 0.0411(8) 0.0036(7) 0.0147(7) -0.0021(8)
C6 0.0638(11) 0.0803(18) 0.0478(9) 0.0022(12) 0.0243(8) -0.0036(14)
C7 0.0508(9) 0.0605(12) 0.0412(8) 0.0011(10) 0.0074(7) -0.0006(12)
C8 0.098(2) 0.0706(17) 0.0546(13) 0.0092(12) 0.0318(13) -0.0070(15)
C9 0.0815(17) 0.0703(17) 0.0542(12) -0.0107(11) 0.0232(12) 0.0036(14)
C10 0.0635(13) 0.118(3) 0.0668(14) -0.0002(18) -0.0125(11) 0.001(2)

loop_
_atom_type_symbol
_atom_type_description
_atom_type_scat_dispersion_real
_atom_type_scat_dispersion_imag
_atom_type_scat_source
C C 0.0033 0.0016 'International Tables Vol C Tables 4.2.6.8 and 6.1.1.4'
H H 0.0000 0.0000 'International Tables Vol C Tables 4.2.6.8 and 6.1.1.4'
N N 0.0061 0.0033 'International Tables Vol C Tables 4.2.6.8 and 6.1.1.4'
O O 0.0106 0.0060 'International Tables Vol C Tables 4.2.6.8 and 6.1.1.4'
F F 0.0171 0.0103 'International Tables Vol C Tables 4.2.6.8 and 6.1.1.4'
S S 0.1246 0.1234 'International Tables Vol C Tables 4.2.6.8 and 6.1.1.4'

loop_
_geom_angle_atom_site_label_1
_geom_angle_atom_site_label_2
_geom_angle_atom_site_label_3
_geom_angle
O3 S1 N1 108.79(10)
O3 S1 C7 105.23(11)
N1 S1 C7 99.19(8)
C5 N1 S1 118.48(13)
C5 N1 H1 118.3(14)
S1 N1 H1 113.3(14)
C1 O2 C4 109.31(17)
O1 C1 O2 121.1(2)
O1 C1 C2 130.7(2)
O2 C1 C2 108.21(18)
C3 C2 C1 108.5(2)
C3 C2 H2 125.8
C1 C2 H2 125.8
C2 C3 C4 109.7(2)
C2 C3 H3 125.2
C4 C3 H3 125.2
O2 C4 C3 104.33(16)
O2 C4 C5 107.98(16)
C3 C4 C5 115.98(18)
O2 C4 H4 109.4
C3 C4 H4 109.4
C5 C4 H4 109.4
N1 C5 C6 113.38(19)
N1 C5 C4 110.39(14)
C6 C5 C4 110.54(16)
N1 C5 H5 107.4
C6 C5 H5 107.4
C4 C5 H5 107.4
F2 C6 F1 107.7(3)
F2 C6 F3 106.9(2)
F1 C6 F3 106.06(18)
F2 C6 C5 113.42(19)
F1 C6 C5 111.62(17)
F3 C6 C5 110.7(2)
C8 C7 C9 112.81(19)
C8 C7 C10 111.8(2)
C9 C7 C10 110.7(3)
C8 C7 S1 110.47(17)
C9 C7 S1 106.95(16)
C10 C7 S1 103.53(16)
C7 C8 H8A 109.5
C7 C8 H8B 109.5
H8A C8 H8B 109.5
C7 C8 H8C 109.5
H8A C8 H8C 109.5
H8B C8 H8C 109.5
C7 C9 H9A 109.5
C7 C9 H9B 109.5
H9A C9 H9B 109.5
C7 C9 H9C 109.5
H9A C9 H9C 109.5
H9B C9 H9C 109.5
C7 C10 H10A 109.5
C7 C10 H10B 109.5
H10A C10 H10B 109.5
C7 C10 H10C 109.5
H10A C10 H10C 109.5
H10B C10 H10C 109.5

loop_
_geom_bond_atom_site_label_1
_geom_bond_atom_site_label_2
_geom_bond_distance
S1 O3 1.4790(18)
S1 N1 1.6721(15)
S1 C7 1.843(2)
F1 C6 1.328(3)
F2 C6 1.312(3)
F3 C6 1.339(3)
N1 C5 1.443(2)
N1 H1 0.86(2)
O1 C1 1.189(3)
O2 C1 1.367(3)
O2 C4 1.432(3)
C1 C2 1.462(3)
C2 C3 1.319(3)
C2 H2 0.9300
C3 C4 1.489(3)
C3 H3 0.9300
C4 C5 1.542(3)
C4 H4 0.9800
C5 C6 1.518(3)
C5 H5 0.9800
C7 C8 1.514(4)
C7 C9 1.520(4)
C7 C10 1.531(3)
C8 H8A 0.9600
C8 H8B 0.9600
C8 H8C 0.9600
C9 H9A 0.9600
C9 H9B 0.9600
C9 H9C 0.9600
C10 H10A 0.9600
C10 H10B 0.9600
C10 H10C 0.9600

loop_
_geom_hbond_atom_site_label_D
_geom_hbond_atom_site_label_H
_geom_hbond_atom_site_label_A
_geom_hbond_distance_DH
_geom_hbond_distance_HA
_geom_hbond_distance_DA
_geom_hbond_angle_DHA
_geom_hbond_site_symmetry_A
N1 H1 O1 0.86(2) 2.21(3) 3.072(3) 173.8(19) 2_656

loop_
_geom_torsion_atom_site_label_1
_geom_torsion_atom_site_label_2
_geom_torsion_atom_site_label_3
_geom_torsion_atom_site_label_4
_geom_torsion
O3 S1 N1 C5 116.52(16)
C7 S1 N1 C5 -133.84(16)
C4 O2 C1 O1 179.4(2)
C4 O2 C1 C2 -0.1(2)
O1 C1 C2 C3 -178.9(2)
O2 C1 C2 C3 0.5(2)
C1 C2 C3 C4 -0.8(2)
C1 O2 C4 C3 -0.3(2)
C1 O2 C4 C5 123.60(17)
C2 C3 C4 O2 0.7(2)
C2 C3 C4 C5 -117.9(2)
S1 N1 C5 C6 -83.2(2)
S1 N1 C5 C4 152.11(15)
O2 C4 C5 N1 -70.0(2)
C3 C4 C5 N1 46.6(2)
O2 C4 C5 C6 163.77(19)
C3 C4 C5 C6 -79.6(2)
N1 C5 C6 F2 -61.4(2)
C4 C5 C6 F2 63.2(3)
N1 C5 C6 F1 60.5(3)
C4 C5 C6 F1 -175.0(2)
N1 C5 C6 F3 178.38(18)
C4 C5 C6 F3 -57.0(3)
O3 S1 C7 C8 55.9(2)
N1 S1 C7 C8 -56.5(2)
O3 S1 C7 C9 179.06(16)
N1 S1 C7 C9 66.59(18)
O3 S1 C7 C10 -63.9(2)
N1 S1 C7 C10 -176.4(2)
